data_4300834
loop_
_publ_author_name
'Yin, Ping'
'Gao, Song'
'Wang, Zhe-Ming'
'Yan, Chun-Hua'
'Zheng, Li-Min'
'Xin, Xin-Quan'

_publ_section_title
;
 Field-Induced Magnetic Transitions in Metal Phosphonates with Ladderlike
 Chain Structures: (NH3C6H4NH3)M2(hedpH)2&#x00B7;H2O [M = Fe, Co, Mn, Zn;
 hedp = C(CH3)(OH)(PO3)2]
;
_journal_coden_ASTM INOCAJ
_journal_issue 8
_journal_name_full 'Inorganic Chemistry'
_journal_page_first 2761
_journal_page_last 2765
_journal_paper_doi 10.1021/ic048437l
_journal_volume 44
_journal_year 2005
_chemical_formula_sum 'C10 H22 N2 O15 P4 Zn2'
_chemical_formula_weight 664.92
_space_group_IT_number 2
_symmetry_cell_setting triclinic
_symmetry_space_group_name_Hall '-P 1'
_symmetry_space_group_name_H-M 'P -1'
_atom_sites_solution_hydrogens geom
_atom_sites_solution_primary direct
_atom_sites_solution_secondary difmap
_audit_creation_method SHELXL-97
_cell_angle_alpha 87.5050(10)
_cell_angle_beta 89.7740(10)
_cell_angle_gamma 78.5810(10)
_cell_formula_units_Z 2
_cell_length_a 5.48950(10)
_cell_length_b 12.3661(3)
_cell_length_c 15.4141(4)
_cell_measurement_reflns_used 9852
_cell_measurement_temperature 293(2)
_cell_measurement_theta_max 27.485
_cell_measurement_theta_min 3.395
_cell_volume 1024.67(4)
_computing_cell_refinement 'HKL Scalepack (Otwinowski & Minor 1997)'
_computing_data_collection KappaCCD
_computing_data_reduction 'Denzo and Scalepak (Otwinowski & Minor, 1997)'
_computing_molecular_graphics 'SHELXL-97 (Sheldrick, 1997)'
_computing_structure_refinement 'SHELXL-97 (Sheldrick, 1997)'
_computing_structure_solution 'SHELXS-97 (Sheldrick, 1990)'
_diffrn_ambient_temperature 293(2)
_diffrn_measured_fraction_theta_full 0.981
_diffrn_measured_fraction_theta_max 0.981
_diffrn_measurement_device KappaCCD
_diffrn_measurement_method CCD
_diffrn_radiation_monochromator graphite
_diffrn_radiation_source 'fine-focus sealed tube'
_diffrn_radiation_type MoK\a
_diffrn_radiation_wavelength 0.71073
_diffrn_reflns_av_R_equivalents 0.0821
_diffrn_reflns_av_sigmaI/netI 0.0908
_diffrn_reflns_limit_h_max 7
_diffrn_reflns_limit_h_min -7
_diffrn_reflns_limit_k_max 16
_diffrn_reflns_limit_k_min -16
_diffrn_reflns_limit_l_max 19
_diffrn_reflns_limit_l_min -19
_diffrn_reflns_number 19624
_diffrn_reflns_theta_full 27.49
_diffrn_reflns_theta_max 27.49
_diffrn_reflns_theta_min 3.56
_diffrn_source_type 'Nonius FR590 Sealed Tube Generator'
_diffrn_standards_decay_% 0.0
_exptl_absorpt_coefficient_mu 2.736
_exptl_absorpt_correction_T_max 0.808
_exptl_absorpt_correction_T_min 0.579
_exptl_absorpt_correction_type multi-scan
_exptl_absorpt_process_details
;

multi-scan from symmetry-related measurements 

 Sortav (Blessing 1995)

;
_exptl_crystal_colour 'light pink'
_exptl_crystal_density_diffrn 2.155
_exptl_crystal_density_method 'not measured'
_exptl_crystal_description column
_exptl_crystal_F_000 672
_exptl_crystal_size_max 0.25
_exptl_crystal_size_mid 0.20
_exptl_crystal_size_min 0.08
_refine_diff_density_max 0.645
_refine_diff_density_min -0.566
_refine_diff_density_rms 0.128
_refine_ls_extinction_coef 0.0190(10)
_refine_ls_extinction_expression Fc^*^=kFc[1+0.001xFc^2^\l^3^/sin(2\q)]^-1/4^
_refine_ls_extinction_method SHELXL
_refine_ls_goodness_of_fit_ref 0.969
_refine_ls_hydrogen_treatment mixed
_refine_ls_matrix_type full
_refine_ls_number_parameters 344
_refine_ls_number_reflns 4596
_refine_ls_number_restraints 3
_refine_ls_restrained_S_all 0.969
_refine_ls_R_factor_all 0.0811
_refine_ls_R_factor_gt 0.0396
_refine_ls_shift/su_max 0.002
_refine_ls_shift/su_mean 0.000
_refine_ls_structure_factor_coef Fsqd
_refine_ls_weighting_details 'calc w=1/[\s^2^(Fo^2^)+(0.0386P)^2^+0.0000P] where P=(Fo^2^+2Fc^2^)/3'
_refine_ls_weighting_scheme calc
_refine_ls_wR_factor_gt 0.0764
_refine_ls_wR_factor_ref 0.0873
_reflns_number_gt 3080
_reflns_number_total 4596
_reflns_threshold_expression >2sigma(I)
_cod_data_source_file ic048437lsi20041106_095113_4.cif
_cod_data_source_block '[NH3C6H4NH3]Zn2(hedpH)2.H2O'
_cod_database_code 4300834

loop_
_symmetry_equiv_pos_as_xyz
'x, y, z'
'-x, -y, -z'

loop_
_atom_site_label
_atom_site_type_symbol
_atom_site_fract_x
_atom_site_fract_y
_atom_site_fract_z
_atom_site_U_iso_or_equiv
_atom_site_adp_type
_atom_site_occupancy
_atom_site_symmetry_multiplicity
_atom_site_calc_flag
_atom_site_refinement_flags
_atom_site_disorder_assembly
_atom_site_disorder_group
Zn1 Zn 1.30839(8) 0.53033(4) 0.08986(3) 0.01657(15) Uani 1 1 d . . .
Zn2 Zn 0.15709(8) 0.04256(4) 0.40908(3) 0.01495(14) Uani 1 1 d . . .
P1 P 0.89451(17) 0.37889(8) 0.10751(6) 0.0131(2) Uani 1 1 d . . .
P2 P 0.75500(18) 0.60378(8) 0.18244(6) 0.0153(2) Uani 1 1 d . . .
P3 P 0.71273(17) -0.10503(8) 0.39288(6) 0.0128(2) Uani 1 1 d . . .
P4 P 0.63360(17) 0.13122(8) 0.32636(6) 0.0144(2) Uani 1 1 d . . .
O1 O 1.1574(4) 0.3960(2) 0.08966(17) 0.0183(6) Uani 1 1 d . . .
O1W O 0.2029(6) 0.7936(3) 0.2233(3) 0.0604(12) Uani 1 1 d G . .
H1WA H 0.1169 0.7608 0.1874 0.085 Uiso 1 1 d G . .
H1WB H 0.3107 0.7528 0.2605 0.085 Uiso 1 1 d G . .
O2 O 0.7044(4) 0.4260(2) 0.03685(16) 0.0179(6) Uani 1 1 d . . .
O3 O 0.8920(4) 0.2574(2) 0.12709(17) 0.0179(6) Uani 1 1 d . . .
O4 O 1.0019(4) 0.6248(2) 0.14924(18) 0.0217(6) Uani 1 1 d . . .
O5 O 0.5388(4) 0.6362(2) 0.11877(16) 0.0171(6) Uani 1 1 d . . .
O6 O 0.6790(5) 0.6599(2) 0.26767(18) 0.0270(7) Uani 1 1 d D . .
H6 H 0.753(7) 0.701(3) 0.302(2) 0.038 Uiso 1 1 d D . .
O7 O 0.5169(5) 0.4450(2) 0.21368(17) 0.0182(6) Uani 1 1 d D . .
H7 H 0.533(7) 0.3738(11) 0.229(3) 0.025 Uiso 1 1 d D . .
O8 O 0.4378(4) -0.0940(2) 0.41014(16) 0.0184(6) Uani 1 1 d . . .
O9 O 0.8673(5) -0.0691(2) 0.46361(16) 0.0177(6) Uani 1 1 d . . .
O10 O 0.8294(5) -0.2244(2) 0.37229(17) 0.0193(6) Uani 1 1 d . . .
O11 O 0.3831(4) 0.1436(2) 0.36728(17) 0.0196(6) Uani 1 1 d . . .
O12 O 0.8363(4) 0.1624(2) 0.38079(16) 0.0163(6) Uani 1 1 d . . .
O13 O 0.5983(5) 0.2020(2) 0.23885(17) 0.0217(7) Uani 1 1 d . . .
H13 H 0.729(7) 0.211(3) 0.201(3) 0.030 Uiso 1 1 d . . .
O14 O 1.0207(4) -0.0184(2) 0.29127(17) 0.0169(6) Uani 1 1 d D . .
H14 H 1.093(6) -0.0836(16) 0.271(2) 0.024 Uiso 1 1 d D . .
N1 N 0.7348(6) 0.2768(3) 0.5288(2) 0.0199(8) Uani 1 1 d . . .
H11 H 0.888(8) 0.267(3) 0.565(3) 0.028 Uiso 1 1 d . . .
H12 H 0.774(8) 0.246(4) 0.483(3) 0.028 Uiso 1 1 d . . .
H13 H 0.656(7) 0.227(3) 0.559(3) 0.028 Uiso 1 1 d . . .
N2 N 0.5057(7) 0.7741(3) -0.0217(2) 0.0204(8) Uani 1 1 d . . .
H21 H 0.525(7) 0.725(3) 0.042(3) 0.029 Uiso 1 1 d . . .
H22 H 0.373(8) 0.770(3) -0.051(3) 0.029 Uiso 1 1 d . . .
H23 H 0.653(7) 0.741(3) -0.059(3) 0.029 Uiso 1 1 d . . .
C1 C 0.7784(6) 0.4550(3) 0.2046(2) 0.0146(8) Uani 1 1 d . . .
C2 C 0.9305(7) 0.4141(4) 0.2853(2) 0.0230(10) Uani 1 1 d . . .
H2A H 0.8635 0.4571 0.3334 0.035 Uiso 1 1 calc R . .
H2B H 1.0996 0.4214 0.2759 0.035 Uiso 1 1 calc R . .
H2C H 0.9249 0.3379 0.2978 0.035 Uiso 1 1 calc R . .
C3 C 0.7548(6) -0.0136(3) 0.2992(2) 0.0132(8) Uani 1 1 d . . .
C4 C 0.6432(7) -0.0436(3) 0.2157(2) 0.0189(9) Uani 1 1 d . . .
H4A H 0.7138 -0.1188 0.2036 0.028 Uiso 1 1 calc R . .
H4B H 0.6787 0.0043 0.1687 0.028 Uiso 1 1 calc R . .
H4C H 0.4665 -0.0353 0.2221 0.028 Uiso 1 1 calc R . .
C11 C 0.6115(7) 0.3924(3) 0.5143(3) 0.0178(9) Uani 1 1 d . . .
C12 C 0.7055(8) 0.4726(4) 0.5535(3) 0.0289(11) Uani 1 1 d . . .
H12A H 0.861(8) 0.460(4) 0.584(3) 0.043 Uiso 1 1 d . . .
C13 C 0.4055(8) 0.4180(4) 0.4616(3) 0.0313(11) Uani 1 1 d . . .
H13A H 0.338(8) 0.363(4) 0.441(3) 0.047 Uiso 1 1 d . . .
C14 C 0.5058(7) 0.8903(3) -0.0103(2) 0.0152(8) Uani 1 1 d . . .
C15 C 0.6973(7) 0.9368(3) -0.0434(3) 0.0197(9) Uani 1 1 d . . .
H15A H 0.824(8) 0.892(4) -0.073(3) 0.030 Uiso 1 1 d . . .
C16 C 0.6901(7) 1.0479(3) -0.0330(3) 0.0209(9) Uani 1 1 d . . .
H16A H 0.812(7) 1.080(3) -0.059(3) 0.031 Uiso 1 1 d . . .

loop_
_atom_site_aniso_label
_atom_site_aniso_U_11
_atom_site_aniso_U_22
_atom_site_aniso_U_33
_atom_site_aniso_U_23
_atom_site_aniso_U_13
_atom_site_aniso_U_12
Zn1 0.0163(3) 0.0185(3) 0.0169(3) -0.00129(19) -0.00043(19) -0.00821(19)
Zn2 0.0125(2) 0.0170(3) 0.0152(3) -0.00270(19) -0.00010(18) -0.00210(18)
P1 0.0120(5) 0.0129(5) 0.0152(5) -0.0020(4) 0.0003(4) -0.0042(4)
P2 0.0134(5) 0.0146(6) 0.0189(6) -0.0047(4) 0.0004(4) -0.0040(4)
P3 0.0115(5) 0.0128(5) 0.0145(5) -0.0021(4) -0.0013(4) -0.0030(4)
P4 0.0117(5) 0.0147(6) 0.0168(5) 0.0003(4) -0.0006(4) -0.0032(4)
O1 0.0135(13) 0.0169(15) 0.0268(15) -0.0052(12) 0.0051(12) -0.0077(11)
O1W 0.025(2) 0.050(2) 0.110(4) -0.052(2) 0.009(2) -0.0046(17)
O2 0.0169(14) 0.0208(16) 0.0162(14) -0.0016(12) -0.0035(11) -0.0043(12)
O3 0.0203(14) 0.0122(14) 0.0217(14) -0.0034(12) 0.0036(12) -0.0040(12)
O4 0.0146(14) 0.0182(16) 0.0345(17) -0.0049(13) 0.0023(12) -0.0076(12)
O5 0.0152(13) 0.0164(15) 0.0199(14) -0.0012(12) -0.0059(11) -0.0040(11)
O6 0.0277(17) 0.0298(19) 0.0267(17) -0.0174(14) 0.0033(13) -0.0099(14)
O7 0.0130(14) 0.0180(15) 0.0242(15) -0.0012(13) 0.0031(12) -0.0049(12)
O8 0.0131(14) 0.0199(16) 0.0225(15) 0.0014(12) 0.0015(11) -0.0045(11)
O9 0.0182(14) 0.0208(16) 0.0151(14) -0.0028(12) -0.0022(11) -0.0057(12)
O10 0.0220(15) 0.0115(15) 0.0232(15) -0.0062(12) -0.0060(12) 0.0007(12)
O11 0.0143(14) 0.0182(15) 0.0261(15) -0.0017(12) 0.0033(12) -0.0023(11)
O12 0.0131(13) 0.0154(15) 0.0205(15) -0.0020(12) -0.0032(11) -0.0028(11)
O13 0.0206(15) 0.0239(17) 0.0198(15) 0.0066(13) 0.0010(12) -0.0041(12)
O14 0.0104(13) 0.0179(16) 0.0226(15) -0.0072(12) 0.0039(11) -0.0019(11)
N1 0.0211(19) 0.013(2) 0.024(2) 0.0003(16) -0.0018(16) 0.0004(15)
N2 0.0207(19) 0.0125(19) 0.029(2) -0.0068(16) -0.0057(16) -0.0035(15)
C1 0.0089(18) 0.021(2) 0.017(2) -0.0011(17) -0.0003(16) -0.0087(16)
C2 0.023(2) 0.027(3) 0.018(2) -0.0004(19) -0.0028(18) -0.0038(19)
C3 0.0067(18) 0.020(2) 0.0129(19) -0.0039(16) 0.0002(15) -0.0011(16)
C4 0.021(2) 0.021(2) 0.014(2) -0.0004(17) -0.0037(17) -0.0049(18)
C11 0.020(2) 0.012(2) 0.022(2) -0.0011(17) 0.0014(17) -0.0018(17)
C12 0.025(2) 0.019(3) 0.041(3) -0.006(2) -0.017(2) 0.001(2)
C13 0.032(3) 0.020(3) 0.043(3) -0.004(2) -0.015(2) -0.008(2)
C14 0.020(2) 0.011(2) 0.015(2) -0.0001(16) -0.0065(16) -0.0044(16)
C15 0.016(2) 0.018(2) 0.024(2) -0.0031(18) -0.0006(18) -0.0006(18)
C16 0.017(2) 0.021(2) 0.027(2) -0.0026(19) 0.0050(18) -0.0094(18)

loop_
_atom_type_symbol
_atom_type_description
_atom_type_scat_dispersion_real
_atom_type_scat_dispersion_imag
_atom_type_scat_source
C C 0.0033 0.0016 'International Tables Vol C Tables 4.2.6.8 and 6.1.1.4'
H H 0.0000 0.0000 'International Tables Vol C Tables 4.2.6.8 and 6.1.1.4'
N N 0.0061 0.0033 'International Tables Vol C Tables 4.2.6.8 and 6.1.1.4'
O O 0.0106 0.0060 'International Tables Vol C Tables 4.2.6.8 and 6.1.1.4'
P P 0.1023 0.0942 'International Tables Vol C Tables 4.2.6.8 and 6.1.1.4'
Zn Zn 0.2839 1.4301 'International Tables Vol C Tables 4.2.6.8 and 6.1.1.4'

loop_
_geom_angle_atom_site_label_1
_geom_angle_atom_site_label_2
_geom_angle_atom_site_label_3
_geom_angle
_geom_angle_site_symmetry_1
_geom_angle_site_symmetry_3
_geom_angle_publ_flag
O1 Zn1 O2 100.82(10) . 2_765 ?
O1 Zn1 O5 161.29(11) . 1_655 ?
O2 Zn1 O5 93.44(10) 2_765 1_655 ?
O1 Zn1 O4 93.53(10) . . ?
O2 Zn1 O4 108.17(11) 2_765 . ?
O5 Zn1 O4 93.46(10) 1_655 . ?
O1 Zn1 O7 84.43(10) . 1_655 ?
O2 Zn1 O7 151.95(10) 2_765 1_655 ?
O5 Zn1 O7 77.35(9) 1_655 1_655 ?
O4 Zn1 O7 98.88(10) . 1_655 ?
O1 Zn1 O2 91.14(9) . 1_655 ?
O2 Zn1 O2 77.41(10) 2_765 1_655 ?
O5 Zn1 O2 80.12(9) 1_655 1_655 ?
O4 Zn1 O2 171.86(9) . 1_655 ?
O7 Zn1 O2 74.93(8) 1_655 1_655 ?
O9 Zn2 O11 102.40(10) 2_656 . ?
O9 Zn2 O8 100.04(10) 2_656 . ?
O11 Zn2 O8 92.75(10) . . ?
O9 Zn2 O12 92.46(10) 2_656 1_455 ?
O11 Zn2 O12 92.53(10) . 1_455 ?
O8 Zn2 O12 165.05(10) . 1_455 ?
O9 Zn2 O14 151.09(9) 2_656 1_455 ?
O11 Zn2 O14 105.23(10) . 1_455 ?
O8 Zn2 O14 87.04(10) . 1_455 ?
O12 Zn2 O14 78.07(9) 1_455 1_455 ?
O9 Zn2 O9 75.42(10) 2_656 1_455 ?
O11 Zn2 O9 176.27(10) . 1_455 ?
O8 Zn2 O9 90.62(9) . 1_455 ?
O12 Zn2 O9 84.58(9) 1_455 1_455 ?
O14 Zn2 O9 76.52(9) 1_455 1_455 ?
O1 P1 O3 110.93(15) . . ?
O1 P1 O2 115.04(14) . . ?
O3 P1 O2 110.23(15) . . ?
O1 P1 C1 108.22(15) . . ?
O3 P1 C1 107.67(15) . . ?
O2 P1 C1 104.27(16) . . ?
O4 P2 O5 115.15(15) . . ?
O4 P2 O6 112.50(16) . . ?
O5 P2 O6 108.08(16) . . ?
O4 P2 C1 109.32(16) . . ?
O5 P2 C1 104.48(16) . . ?
O6 P2 C1 106.70(17) . . ?
O8 P3 O9 116.77(15) . . ?
O8 P3 O10 110.45(15) . . ?
O9 P3 O10 108.14(15) . . ?
O8 P3 C3 108.83(15) . . ?
O9 P3 C3 103.31(15) . . ?
O10 P3 C3 108.93(15) . . ?
O11 P4 O12 116.18(15) . . ?
O11 P4 O13 106.70(15) . . ?
O12 P4 O13 110.43(15) . . ?
O11 P4 C3 111.11(15) . . ?
O12 P4 C3 104.83(16) . . ?
O13 P4 C3 107.32(16) . . ?
P1 O1 Zn1 132.00(16) . . ?
P1 O2 Zn1 139.71(15) . 2_765 ?
P1 O2 Zn1 114.92(13) . 1_455 ?
Zn1 O2 Zn1 102.59(10) 2_765 1_455 ?
P2 O4 Zn1 134.96(16) . . ?
P2 O5 Zn1 122.40(15) . 1_455 ?
C1 O7 Zn1 106.95(19) . 1_455 ?
P3 O8 Zn2 130.82(15) . . ?
P3 O9 Zn2 138.39(15) . 2_656 ?
P3 O9 Zn2 113.54(13) . 1_655 ?
Zn2 O9 Zn2 104.58(10) 2_656 1_655 ?
P4 O11 Zn2 136.65(17) . . ?
P4 O12 Zn2 118.61(15) . 1_655 ?
C3 O14 Zn2 109.01(19) . 1_655 ?
O7 C1 C2 112.6(3) . . ?
O7 C1 P2 102.8(2) . . ?
C2 C1 P2 112.0(3) . . ?
O7 C1 P1 105.9(2) . . ?
C2 C1 P1 113.0(3) . . ?
P2 C1 P1 109.90(18) . . ?
O14 C3 C4 111.7(3) . . ?
O14 C3 P3 106.6(2) . . ?
C4 C3 P3 113.3(3) . . ?
O14 C3 P4 103.2(2) . . ?
C4 C3 P4 112.4(3) . . ?
P3 C3 P4 109.14(18) . . ?
C12 C11 C13 121.5(4) . . ?
C12 C11 N1 119.0(4) . . ?
C13 C11 N1 119.4(4) . . ?
C11 C12 C13 119.5(4) . 2_666 ?
C11 C13 C12 119.0(4) . 2_666 ?
C16 C14 C15 121.4(4) 2_675 . ?
C16 C14 N2 118.4(3) 2_675 . ?
C15 C14 N2 120.2(3) . . ?
C14 C15 C16 118.9(4) . . ?
C14 C16 C15 119.7(3) 2_675 . ?

loop_
_geom_bond_atom_site_label_1
_geom_bond_atom_site_label_2
_geom_bond_distance
_geom_bond_site_symmetry_2
_geom_bond_publ_flag
Zn1 O1 1.998(2) . ?
Zn1 O2 2.001(2) 2_765 ?
Zn1 O5 2.055(2) 1_655 ?
Zn1 O4 2.082(3) . ?
Zn1 O7 2.330(3) 1_655 ?
Zn1 O2 2.455(2) 1_655 ?
Zn2 O9 2.003(2) 2_656 ?
Zn2 O11 2.014(2) . ?
Zn2 O8 2.048(3) . ?
Zn2 O12 2.099(2) 1_455 ?
Zn2 O14 2.186(3) 1_455 ?
Zn2 O9 2.429(2) 1_455 ?
P1 O1 1.522(2) . ?
P1 O3 1.522(3) . ?
P1 O2 1.526(3) . ?
P1 C1 1.846(4) . ?
P2 O4 1.513(2) . ?
P2 O5 1.523(3) . ?
P2 O6 1.530(3) . ?
P2 C1 1.836(4) . ?
P3 O8 1.512(2) . ?
P3 O9 1.518(3) . ?
P3 O10 1.535(3) . ?
P3 C3 1.837(4) . ?
P4 O11 1.493(2) . ?
P4 O12 1.515(3) . ?
P4 O13 1.567(3) . ?
P4 C3 1.848(4) . ?
O2 Zn1 2.001(2) 2_765 ?
O2 Zn1 2.455(2) 1_455 ?
O5 Zn1 2.055(2) 1_455 ?
O7 C1 1.471(4) . ?
O7 Zn1 2.330(3) 1_455 ?
O9 Zn2 2.003(2) 2_656 ?
O9 Zn2 2.429(2) 1_655 ?
O12 Zn2 2.099(2) 1_655 ?
O14 C3 1.454(4) . ?
O14 Zn2 2.186(3) 1_655 ?
N1 C11 1.464(5) . ?
N2 C14 1.456(5) . ?
C1 C2 1.512(5) . ?
C3 C4 1.519(5) . ?
C11 C12 1.368(6) . ?
C11 C13 1.371(6) . ?
C12 C13 1.379(6) 2_666 ?
C13 C12 1.379(6) 2_666 ?
C14 C16 1.378(5) 2_675 ?
C14 C15 1.380(5) . ?
C15 C16 1.383(6) . ?
C16 C14 1.378(5) 2_675 ?

loop_
_geom_hbond_atom_site_label_D
_geom_hbond_atom_site_label_H
_geom_hbond_atom_site_label_A
_geom_hbond_distance_DH
_geom_hbond_distance_HA
_geom_hbond_distance_DA
_geom_hbond_angle_DHA
_geom_hbond_site_symmetry_A
O1W H1WA O4 0.89 2.02 2.830(4) 150.7 1_455
O1W H1WB O6 0.89 2.12 2.870(5) 141.5 .
O6 H6 O10 0.899(10) 1.564(14) 2.451(4) 168(4) 1_565
O7 H7 O13 0.888(10) 2.082(13) 2.957(4) 168(4) .
O13 H13 O3 0.94(4) 1.61(4) 2.520(3) 163(4) .
O14 H14 O1W 0.898(10) 1.711(12) 2.605(4) 173(4) 1_645
N1 H11 O10 1.00(4) 1.81(4) 2.792(4) 170(4) 2_756
N1 H12 O12 0.83(4) 1.91(5) 2.734(5) 172(4) .
N1 H13 O8 0.93(4) 1.86(4) 2.748(4) 159(4) 2_656
N2 H21 O5 1.12(4) 1.57(4) 2.681(4) 168(4) .
N2 H22 O3 0.86(4) 1.97(5) 2.824(4) 170(4) 2_665
N2 H23 O1 1.02(4) 1.88(4) 2.752(4) 141(3) 2_765

loop_
_geom_torsion_atom_site_label_1
_geom_torsion_atom_site_label_2
_geom_torsion_atom_site_label_3
_geom_torsion_atom_site_label_4
_geom_torsion
_geom_torsion_site_symmetry_1
_geom_torsion_site_symmetry_2
_geom_torsion_site_symmetry_3
_geom_torsion_site_symmetry_4
_geom_torsion_publ_flag
O3 P1 O1 Zn1 -162.00(19) . . . . ?
O2 P1 O1 Zn1 72.0(2) . . . . ?
C1 P1 O1 Zn1 -44.1(3) . . . . ?
O2 Zn1 O1 P1 -97.3(2) 2_765 . . . ?
O5 Zn1 O1 P1 123.7(3) 1_655 . . . ?
O4 Zn1 O1 P1 12.0(2) . . . . ?
O7 Zn1 O1 P1 110.5(2) 1_655 . . . ?
O2 Zn1 O1 P1 -174.7(2) 1_655 . . . ?
O1 P1 O2 Zn1 22.5(3) . . . 2_765 ?
O3 P1 O2 Zn1 -103.8(2) . . . 2_765 ?
C1 P1 O2 Zn1 140.9(2) . . . 2_765 ?
O1 P1 O2 Zn1 -134.39(14) . . . 1_455 ?
O3 P1 O2 Zn1 99.28(16) . . . 1_455 ?
C1 P1 O2 Zn1 -16.03(18) . . . 1_455 ?
O5 P2 O4 Zn1 -94.9(2) . . . . ?
O6 P2 O4 Zn1 140.6(2) . . . . ?
C1 P2 O4 Zn1 22.3(3) . . . . ?
O1 Zn1 O4 P2 0.9(2) . . . . ?
O2 Zn1 O4 P2 103.5(2) 2_765 . . . ?
O5 Zn1 O4 P2 -161.8(2) 1_655 . . . ?
O7 Zn1 O4 P2 -84.1(2) 1_655 . . . ?
O2 Zn1 O4 P2 -124.1(6) 1_655 . . . ?
O4 P2 O5 Zn1 129.46(17) . . . 1_455 ?
O6 P2 O5 Zn1 -103.81(18) . . . 1_455 ?
C1 P2 O5 Zn1 9.5(2) . . . 1_455 ?
O9 P3 O8 Zn2 74.5(2) . . . . ?
O10 P3 O8 Zn2 -161.45(18) . . . . ?
C3 P3 O8 Zn2 -41.9(3) . . . . ?
O9 Zn2 O8 P3 -98.3(2) 2_656 . . . ?
O11 Zn2 O8 P3 4.8(2) . . . . ?
O12 Zn2 O8 P3 115.4(4) 1_455 . . . ?
O14 Zn2 O8 P3 109.9(2) 1_455 . . . ?
O9 Zn2 O8 P3 -173.6(2) 1_455 . . . ?
O8 P3 O9 Zn2 19.7(3) . . . 2_656 ?
O10 P3 O9 Zn2 -105.6(2) . . . 2_656 ?
C3 P3 O9 Zn2 139.0(2) . . . 2_656 ?
O8 P3 O9 Zn2 -135.04(14) . . . 1_655 ?
O10 P3 O9 Zn2 99.71(16) . . . 1_655 ?
C3 P3 O9 Zn2 -15.65(18) . . . 1_655 ?
O12 P4 O11 Zn2 -113.5(2) . . . . ?
O13 P4 O11 Zn2 122.9(2) . . . . ?
C3 P4 O11 Zn2 6.2(3) . . . . ?
O9 Zn2 O11 P4 117.4(2) 2_656 . . . ?
O8 Zn2 O11 P4 16.5(3) . . . . ?
O12 Zn2 O11 P4 -149.5(2) 1_455 . . . ?
O14 Zn2 O11 P4 -71.2(3) 1_455 . . . ?
O9 Zn2 O11 P4 171.3(14) 1_455 . . . ?
O11 P4 O12 Zn2 121.52(16) . . . 1_655 ?
O13 P4 O12 Zn2 -116.82(17) . . . 1_655 ?
C3 P4 O12 Zn2 -1.52(19) . . . 1_655 ?
Zn1 O7 C1 C2 173.6(3) 1_455 . . . ?
Zn1 O7 C1 P2 52.9(2) 1_455 . . . ?
Zn1 O7 C1 P1 -62.4(2) 1_455 . . . ?
O4 P2 C1 O7 -165.9(2) . . . . ?
O5 P2 C1 O7 -42.1(2) . . . . ?
O6 P2 C1 O7 72.2(2) . . . . ?
O4 P2 C1 C2 73.0(3) . . . . ?
O5 P2 C1 C2 -163.2(2) . . . . ?
O6 P2 C1 C2 -48.9(3) . . . . ?
O4 P2 C1 P1 -53.5(2) . . . . ?
O5 P2 C1 P1 70.3(2) . . . . ?
O6 P2 C1 P1 -175.40(17) . . . . ?
O1 P1 C1 O7 174.5(2) . . . . ?
O3 P1 C1 O7 -65.5(3) . . . . ?
O2 P1 C1 O7 51.6(3) . . . . ?
O1 P1 C1 C2 -61.8(3) . . . . ?
O3 P1 C1 C2 58.2(3) . . . . ?
O2 P1 C1 C2 175.3(2) . . . . ?
O1 P1 C1 P2 64.2(2) . . . . ?
O3 P1 C1 P2 -175.86(17) . . . . ?
O2 P1 C1 P2 -58.8(2) . . . . ?
Zn2 O14 C3 C4 174.1(2) 1_655 . . . ?
Zn2 O14 C3 P3 -61.7(2) 1_655 . . . ?
Zn2 O14 C3 P4 53.2(2) 1_655 . . . ?
O8 P3 C3 O14 174.1(2) . . . . ?
O9 P3 C3 O14 49.3(3) . . . . ?
O10 P3 C3 O14 -65.5(3) . . . . ?
O8 P3 C3 C4 -62.7(3) . . . . ?
O9 P3 C3 C4 172.5(3) . . . . ?
O10 P3 C3 C4 57.7(3) . . . . ?
O8 P3 C3 P4 63.3(2) . . . . ?
O9 P3 C3 P4 -61.4(2) . . . . ?
O10 P3 C3 P4 -176.23(16) . . . . ?
O11 P4 C3 O14 -160.0(2) . . . . ?
O12 P4 C3 O14 -33.7(2) . . . . ?
O13 P4 C3 O14 83.7(2) . . . . ?
O11 P4 C3 C4 79.6(3) . . . . ?
O12 P4 C3 C4 -154.2(2) . . . . ?
O13 P4 C3 C4 -36.7(3) . . . . ?
O11 P4 C3 P3 -47.0(2) . . . . ?
O12 P4 C3 P3 79.27(19) . . . . ?
O13 P4 C3 P3 -163.28(17) . . . . ?
C13 C11 C12 C13 -1.4(7) . . . 2_666 ?
N1 C11 C12 C13 178.3(4) . . . 2_666 ?
C12 C11 C13 C12 1.4(7) . . . 2_666 ?
N1 C11 C13 C12 -178.3(4) . . . 2_666 ?
C16 C14 C15 C16 -0.3(7) 2_675 . . . ?
N2 C14 C15 C16 178.9(4) . . . . ?
C14 C15 C16 C14 0.3(7) . . . 2_675 ?
